data_1540638
loop_
_publ_author_name
'Sroor, Farid'
'Hrib, Cristian'
'Edelmann, Frank'

_publ_section_title
;
 New Lanthanide Alkynylamidinates and Diiminophosphinates
;
_journal_issue 4
_journal_name_full Inorganics
_journal_page_first 429
_journal_paper_doi 10.3390/inorganics3040429
_journal_volume 3
_journal_year 2015
_chemical_formula_sum 'C38 H54 Li2 N4 O2'
_chemical_formula_weight 612.73
_chemical_name_systematic
; 
 ? 
;
_space_group_IT_number 2
_symmetry_cell_setting triclinic
_symmetry_space_group_name_Hall '-P 1'
_symmetry_space_group_name_H-M 'P -1'
_atom_sites_solution_hydrogens geom
_atom_sites_solution_primary direct
_atom_sites_solution_secondary difmap
_audit_creation_method SHELXL-97
_cell_angle_alpha 93.77(3)
_cell_angle_beta 91.33(3)
_cell_angle_gamma 90.96(3)
_cell_formula_units_Z 2
_cell_length_a 9.6687(19)
_cell_length_b 9.948(2)
_cell_length_c 19.611(4)
_cell_measurement_reflns_used 18968
_cell_measurement_temperature 153(2)
_cell_measurement_theta_max 29.49
_cell_measurement_theta_min 2.05
_cell_volume 1881.4(7)
_computing_cell_refinement 'STOE X-AREA'
_computing_data_collection 'STOE X-AREA'
_computing_data_reduction 'STOE X-RED'
_computing_molecular_graphics 'Bruker SHELXTL'
_computing_publication_material 'Bruker SHELXTL'
_computing_structure_refinement 'SHELXL-97 (Sheldrick, 1997)'
_computing_structure_solution 'SHELXS-97 (Sheldrick, 1990)'
_diffrn_ambient_temperature 153(2)
_diffrn_detector_area_resol_mean 6.67
_diffrn_measured_fraction_theta_full 0.962
_diffrn_measured_fraction_theta_max 0.962
_diffrn_measurement_device_type 'STOE IPDS 2T'
_diffrn_measurement_method 'rotation method'
_diffrn_radiation_monochromator graphite
_diffrn_radiation_source 'fine-focus sealed tube'
_diffrn_radiation_type MoK\a
_diffrn_radiation_wavelength 0.71073
_diffrn_reflns_av_R_equivalents 0.0399
_diffrn_reflns_av_sigmaI/netI 0.0499
_diffrn_reflns_limit_h_max 12
_diffrn_reflns_limit_h_min -11
_diffrn_reflns_limit_k_max 12
_diffrn_reflns_limit_k_min -11
_diffrn_reflns_limit_l_max 24
_diffrn_reflns_limit_l_min -24
_diffrn_reflns_number 15323
_diffrn_reflns_theta_full 26.37
_diffrn_reflns_theta_max 26.37
_diffrn_reflns_theta_min 2.05
_exptl_absorpt_coefficient_mu 0.066
_exptl_absorpt_correction_type none
_exptl_crystal_colour colourless
_exptl_crystal_density_diffrn 1.082
_exptl_crystal_density_method 'not measured'
_exptl_crystal_description prism
_exptl_crystal_F_000 664
_exptl_crystal_size_max 0.60
_exptl_crystal_size_mid 0.60
_exptl_crystal_size_min 0.40
_refine_diff_density_max 0.406
_refine_diff_density_min -0.313
_refine_diff_density_rms 0.045
_refine_ls_extinction_method none
_refine_ls_goodness_of_fit_ref 1.013
_refine_ls_hydrogen_treatment constr
_refine_ls_matrix_type full
_refine_ls_number_parameters 469
_refine_ls_number_reflns 7395
_refine_ls_number_restraints 0
_refine_ls_restrained_S_all 1.013
_refine_ls_R_factor_all 0.0782
_refine_ls_R_factor_gt 0.0520
_refine_ls_shift/su_max 0.008
_refine_ls_shift/su_mean 0.000
_refine_ls_structure_factor_coef Fsqd
_refine_ls_weighting_details 'calc w=1/[\s^2^(Fo^2^)+(0.0795P)^2^+0.0000P] where P=(Fo^2^+2Fc^2^)/3'
_refine_ls_weighting_scheme calc
_refine_ls_wR_factor_gt 0.1256
_refine_ls_wR_factor_ref 0.1347
_reflns_number_gt 5226
_reflns_number_total 7395
_reflns_threshold_expression >2sigma(I)
_cod_data_source_file IP276.CIF
_cod_data_source_block ip276
_cod_original_cell_volume 1881.3(6)
_cod_original_sg_symbol_H-M P-1
_cod_database_code 1540638

loop_
_symmetry_equiv_pos_as_xyz
'x, y, z'
'-x, -y, -z'

loop_
_atom_site_label
_atom_site_type_symbol
_atom_site_fract_x
_atom_site_fract_y
_atom_site_fract_z
_atom_site_U_iso_or_equiv
_atom_site_adp_type
_atom_site_occupancy
_atom_site_symmetry_multiplicity
_atom_site_calc_flag
_atom_site_refinement_flags
_atom_site_disorder_assembly
_atom_site_disorder_group
O1 O -0.34269(12) -0.27956(16) 0.56906(6) 0.0484(4) Uani 1 1 d . . .
Li1 Li -0.4637(3) -0.3801(3) 0.50571(14) 0.0372(7) Uani 1 1 d . . .
N1 N -0.43996(13) -0.36252(14) 0.40615(6) 0.0270(3) Uani 1 1 d . . .
N2 N -0.36083(14) -0.55551(15) 0.44935(7) 0.0355(4) Uani 1 1 d . . .
C1 C -0.35471(15) -0.46497(17) 0.40251(7) 0.0264(3) Uani 1 1 d . . .
C2 C -0.25335(15) -0.47872(16) 0.34787(8) 0.0263(3) Uani 1 1 d . . .
C3 C -0.17040(15) -0.49115(16) 0.30421(7) 0.0255(3) Uani 1 1 d . . .
C4 C -0.06748(15) -0.50440(16) 0.25249(7) 0.0245(3) Uani 1 1 d . . .
C5 C -0.05391(17) -0.62448(18) 0.21287(8) 0.0335(4) Uani 1 1 d . . .
H5 H -0.1140 -0.6989 0.2192 0.040 Uiso 1 1 calc R . .
C6 C 0.04741(19) -0.6350(2) 0.16428(9) 0.0430(5) Uani 1 1 d . . .
H6 H 0.0571 -0.7173 0.1375 0.052 Uiso 1 1 calc R . .
C7 C 0.13397(19) -0.5278(2) 0.15449(9) 0.0451(5) Uani 1 1 d . . .
H7 H 0.2029 -0.5360 0.1208 0.054 Uiso 1 1 calc R . .
C8 C 0.12145(19) -0.4087(2) 0.19304(9) 0.0439(5) Uani 1 1 d . . .
H8 H 0.1816 -0.3346 0.1861 0.053 Uiso 1 1 calc R . .
C9 C 0.02081(17) -0.39673(18) 0.24210(8) 0.0340(4) Uani 1 1 d . . .
H9 H 0.0122 -0.3142 0.2688 0.041 Uiso 1 1 calc R . .
C10 C -0.44350(16) -0.26869(17) 0.35248(8) 0.0297(4) Uani 1 1 d . . .
H10 H -0.3509 -0.2668 0.3308 0.036 Uiso 1 1 calc R . .
C11 C -0.47271(19) -0.12924(18) 0.38424(10) 0.0392(4) Uani 1 1 d . . .
H11A H -0.5635 -0.1299 0.4054 0.059 Uiso 1 1 calc R . .
H11B H -0.4722 -0.0644 0.3487 0.059 Uiso 1 1 calc R . .
H11C H -0.4012 -0.1033 0.4191 0.059 Uiso 1 1 calc R . .
C12 C -0.5523(2) -0.3115(2) 0.29807(9) 0.0406(4) Uani 1 1 d . . .
H12A H -0.5284 -0.3991 0.2761 0.061 Uiso 1 1 calc R . .
H12B H -0.5562 -0.2444 0.2637 0.061 Uiso 1 1 calc R . .
H12C H -0.6428 -0.3188 0.3192 0.061 Uiso 1 1 calc R . .
C13 C -0.24830(19) -0.6520(2) 0.45350(10) 0.0453(5) Uani 1 1 d . . .
H13 H -0.1838 -0.6395 0.4152 0.054 Uiso 1 1 calc R . .
C14 C -0.3043(3) -0.7953(3) 0.44762(16) 0.0839(9) Uani 1 1 d . . .
H14A H -0.3644 -0.8097 0.4861 0.126 Uiso 1 1 calc R . .
H14B H -0.2272 -0.8579 0.4483 0.126 Uiso 1 1 calc R . .
H14C H -0.3575 -0.8111 0.4046 0.126 Uiso 1 1 calc R . .
C15 C -0.1700(3) -0.6280(2) 0.51992(16) 0.0801(9) Uani 1 1 d . . .
H15A H -0.1307 -0.5363 0.5233 0.120 Uiso 1 1 calc R . .
H15B H -0.0952 -0.6929 0.5222 0.120 Uiso 1 1 calc R . .
H15C H -0.2327 -0.6390 0.5578 0.120 Uiso 1 1 calc R . .
C16 C -0.3586(2) -0.2752(3) 0.64114(10) 0.0569(6) Uani 1 1 d . . .
H16A H -0.4373 -0.3336 0.6529 0.068 Uiso 1 1 calc R . .
H16B H -0.3755 -0.1820 0.6595 0.068 Uiso 1 1 calc R . .
C17 C -0.2285(2) -0.3242(3) 0.66945(11) 0.0580(6) Uani 1 1 d . . .
H17A H -0.2336 -0.4229 0.6730 0.070 Uiso 1 1 calc R . .
H17B H -0.2080 -0.2802 0.7154 0.070 Uiso 1 1 calc R . .
C18 C -0.11912(19) -0.2877(2) 0.61996(10) 0.0463(5) Uani 1 1 d . . .
H18A H -0.0596 -0.3656 0.6084 0.056 Uiso 1 1 calc R . .
H18B H -0.0603 -0.2115 0.6394 0.056 Uiso 1 1 calc R . .
C19 C -0.20062(19) -0.2483(2) 0.55747(10) 0.0444(5) Uani 1 1 d . . .
H19A H -0.1881 -0.1508 0.5514 0.053 Uiso 1 1 calc R . .
H19B H -0.1690 -0.2995 0.5159 0.053 Uiso 1 1 calc R . .
Li2 Li 0.4891(3) 0.1240(3) 0.00704(13) 0.0309(6) Uani 1 1 d . . .
N3 N 0.34414(13) -0.03406(14) 0.03766(6) 0.0284(3) Uani 1 1 d . . .
N4 N 0.45718(13) 0.12766(13) 0.10713(6) 0.0262(3) Uani 1 1 d . A .
C21 C 0.35440(15) 0.03915(16) 0.09695(7) 0.0245(3) Uani 1 1 d . A .
C22 C 0.25493(16) 0.01939(16) 0.15074(8) 0.0270(3) Uani 1 1 d . . .
C23 C 0.17946(15) -0.00015(16) 0.19665(8) 0.0269(3) Uani 1 1 d . A .
C24 C 0.09291(15) -0.02654(15) 0.25285(7) 0.0243(3) Uani 1 1 d . . .
C25 C 0.15154(17) -0.06246(17) 0.31401(8) 0.0319(4) Uani 1 1 d . A .
H25 H 0.2492 -0.0684 0.3188 0.038 Uiso 1 1 calc R . .
C26 C 0.0682(2) -0.08967(19) 0.36812(9) 0.0389(4) Uani 1 1 d . . .
H26 H 0.1088 -0.1150 0.4099 0.047 Uiso 1 1 calc R A .
C27 C -0.07326(19) -0.08015(19) 0.36156(9) 0.0402(4) Uani 1 1 d . A .
H27 H -0.1302 -0.0991 0.3987 0.048 Uiso 1 1 calc R . .
C28 C -0.13213(18) -0.04330(19) 0.30149(9) 0.0378(4) Uani 1 1 d . . .
H28 H -0.2298 -0.0364 0.2973 0.045 Uiso 1 1 calc R A .
C29 C -0.05068(16) -0.01603(17) 0.24688(8) 0.0308(4) Uani 1 1 d . A .
H29 H -0.0922 0.0098 0.2055 0.037 Uiso 1 1 calc R . .
C30 C 0.21346(17) -0.10628(19) 0.01930(9) 0.0367(4) Uani 1 1 d . . .
H30 H 0.1443 -0.0819 0.0549 0.044 Uiso 1 1 calc R A .
C31 C 0.2330(3) -0.2575(2) 0.01620(13) 0.0629(6) Uani 1 1 d . A .
H31A H 0.3005 -0.2828 -0.0187 0.094 Uiso 1 1 calc R . .
H31B H 0.1444 -0.3036 0.0045 0.094 Uiso 1 1 calc R . .
H31C H 0.2669 -0.2840 0.0608 0.094 Uiso 1 1 calc R . .
C32 C 0.1600(2) -0.0621(3) -0.04875(11) 0.0557(6) Uani 1 1 d . A .
H32A H 0.1457 0.0354 -0.0452 0.084 Uiso 1 1 calc R . .
H32B H 0.0721 -0.1090 -0.0610 0.084 Uiso 1 1 calc R . .
H32C H 0.2277 -0.0841 -0.0840 0.084 Uiso 1 1 calc R . .
C33 C 0.47855(16) 0.19992(17) 0.17367(8) 0.0303(4) Uani 1 1 d . . .
H33 H 0.3872 0.2108 0.1961 0.036 Uiso 1 1 calc R A .
C34 C 0.5399(2) 0.3382(2) 0.16333(10) 0.0459(5) Uani 1 1 d . A .
H34A H 0.6287 0.3283 0.1406 0.069 Uiso 1 1 calc R . .
H34B H 0.5543 0.3880 0.2078 0.069 Uiso 1 1 calc R . .
H34C H 0.4763 0.3876 0.1349 0.069 Uiso 1 1 calc R . .
C35 C 0.5737(2) 0.1233(2) 0.21910(9) 0.0459(5) Uani 1 1 d . A .
H35A H 0.5301 0.0366 0.2279 0.069 Uiso 1 1 calc R . .
H35B H 0.5908 0.1761 0.2625 0.069 Uiso 1 1 calc R . .
H35C H 0.6616 0.1076 0.1963 0.069 Uiso 1 1 calc R . .
O2 O 0.4109(16) 0.2613(14) -0.0442(9) 0.044(3) Uani 0.600(14) 1 d P A 1
C36 C 0.4368(8) 0.2742(8) -0.1157(4) 0.0428(14) Uani 0.600(14) 1 d P A 1
H36A H 0.4802 0.1930 -0.1371 0.051 Uiso 0.600(14) 1 calc PR A 1
H36B H 0.4947 0.3548 -0.1231 0.051 Uiso 0.600(14) 1 calc PR A 1
C37 C 0.2834(16) 0.2897(15) -0.1423(7) 0.078(5) Uani 0.600(14) 1 d P A 1
H37A H 0.2805 0.3350 -0.1858 0.094 Uiso 0.600(14) 1 calc PR A 1
H37B H 0.2356 0.2009 -0.1493 0.094 Uiso 0.600(14) 1 calc PR A 1
C38 C 0.2236(10) 0.3691(11) -0.0898(6) 0.0589(19) Uani 0.600(14) 1 d P A 1
H38A H 0.2386 0.4659 -0.0967 0.071 Uiso 0.600(14) 1 calc PR A 1
H38B H 0.1228 0.3504 -0.0889 0.071 Uiso 0.600(14) 1 calc PR A 1
C39 C 0.2873(12) 0.3357(11) -0.0291(5) 0.053(2) Uani 0.600(14) 1 d P A 1
H39A H 0.2232 0.2804 -0.0035 0.064 Uiso 0.600(14) 1 calc PR A 1
H39B H 0.3115 0.4188 -0.0004 0.064 Uiso 0.600(14) 1 calc PR A 1
O2' O 0.403(3) 0.255(2) -0.0476(14) 0.057(5) Uani 0.400(14) 1 d P A 2
C36' C 0.3917(14) 0.2306(15) -0.1206(6) 0.055(3) Uani 0.400(14) 1 d P A 2
H36C H 0.4835 0.2468 -0.1402 0.066 Uiso 0.400(14) 1 calc PR A 2
H36D H 0.3662 0.1346 -0.1313 0.066 Uiso 0.400(14) 1 calc PR A 2
C37' C 0.2963(17) 0.3090(17) -0.1519(9) 0.040(2) Uani 0.400(14) 1 d P A 2
H37C H 0.2537 0.2616 -0.1933 0.048 Uiso 0.400(14) 1 calc PR A 2
H37D H 0.3374 0.3960 -0.1638 0.048 Uiso 0.400(14) 1 calc PR A 2
C38' C 0.1845(13) 0.3293(17) -0.0897(9) 0.060(3) Uani 0.400(14) 1 d P A 2
H38C H 0.1237 0.2489 -0.0865 0.072 Uiso 0.400(14) 1 calc PR A 2
H38D H 0.1275 0.4101 -0.0941 0.072 Uiso 0.400(14) 1 calc PR A 2
C39' C 0.305(2) 0.350(2) -0.0212(11) 0.102(7) Uani 0.400(14) 1 d P A 2
H39C H 0.3435 0.4425 -0.0154 0.122 Uiso 0.400(14) 1 calc PR A 2
H39D H 0.2655 0.3235 0.0223 0.122 Uiso 0.400(14) 1 calc PR A 2

loop_
_atom_site_aniso_label
_atom_site_aniso_U_11
_atom_site_aniso_U_22
_atom_site_aniso_U_33
_atom_site_aniso_U_23
_atom_site_aniso_U_13
_atom_site_aniso_U_12
O1 0.0321(7) 0.0808(11) 0.0326(7) 0.0025(7) 0.0049(5) 0.0046(7)
Li1 0.0337(15) 0.0481(18) 0.0318(14) 0.0118(13) 0.0115(11) 0.0075(13)
N1 0.0236(6) 0.0314(8) 0.0275(7) 0.0092(6) 0.0077(5) 0.0060(6)
N2 0.0273(7) 0.0435(9) 0.0392(8) 0.0209(7) 0.0165(6) 0.0165(6)
C1 0.0198(7) 0.0338(9) 0.0264(8) 0.0053(7) 0.0066(6) 0.0019(6)
C2 0.0242(8) 0.0278(9) 0.0279(8) 0.0070(6) 0.0038(6) 0.0023(6)
C3 0.0248(8) 0.0253(8) 0.0271(8) 0.0060(6) 0.0036(6) 0.0018(6)
C4 0.0222(7) 0.0297(8) 0.0220(7) 0.0031(6) 0.0032(6) 0.0051(6)
C5 0.0319(9) 0.0331(9) 0.0352(9) -0.0021(7) 0.0005(7) 0.0018(7)
C6 0.0419(10) 0.0495(12) 0.0356(9) -0.0148(8) 0.0032(8) 0.0117(9)
C7 0.0328(9) 0.0709(14) 0.0316(9) -0.0026(9) 0.0137(7) 0.0068(9)
C8 0.0368(10) 0.0551(12) 0.0400(10) 0.0029(9) 0.0151(8) -0.0093(9)
C9 0.0358(9) 0.0328(9) 0.0333(9) 0.0000(7) 0.0117(7) -0.0028(7)
C10 0.0278(8) 0.0329(9) 0.0303(8) 0.0112(7) 0.0087(6) 0.0051(7)
C11 0.0390(10) 0.0330(10) 0.0463(10) 0.0078(8) 0.0029(8) 0.0031(8)
C12 0.0511(11) 0.0416(11) 0.0299(9) 0.0061(8) 0.0003(8) 0.0102(9)
C13 0.0367(10) 0.0575(13) 0.0473(10) 0.0312(9) 0.0249(8) 0.0253(9)
C14 0.0874(19) 0.0507(15) 0.109(2) -0.0274(14) -0.0362(16) 0.0406(14)
C15 0.0548(14) 0.0425(13) 0.140(3) -0.0002(14) -0.0488(15) 0.0128(11)
C16 0.0410(11) 0.0949(18) 0.0347(10) 0.0011(11) 0.0059(8) 0.0039(11)
C17 0.0403(11) 0.0897(18) 0.0462(11) 0.0184(11) 0.0035(9) 0.0076(11)
C18 0.0337(10) 0.0543(13) 0.0500(11) -0.0052(9) 0.0032(8) 0.0030(9)
C19 0.0415(10) 0.0479(12) 0.0431(10) -0.0017(9) 0.0087(8) -0.0082(9)
Li2 0.0319(14) 0.0333(15) 0.0283(13) 0.0043(11) 0.0077(11) 0.0048(12)
N3 0.0224(6) 0.0366(8) 0.0260(7) -0.0015(6) 0.0068(5) -0.0035(6)
N4 0.0255(7) 0.0307(7) 0.0226(6) 0.0020(5) 0.0055(5) -0.0012(6)
C21 0.0218(7) 0.0280(8) 0.0245(7) 0.0055(6) 0.0056(6) 0.0051(6)
C22 0.0260(8) 0.0259(8) 0.0289(8) -0.0007(6) 0.0051(6) 0.0011(6)
C23 0.0272(8) 0.0250(8) 0.0284(8) -0.0004(6) 0.0058(6) 0.0015(6)
C24 0.0255(8) 0.0207(8) 0.0270(8) 0.0011(6) 0.0077(6) -0.0009(6)
C25 0.0292(8) 0.0326(9) 0.0342(9) 0.0041(7) 0.0026(7) 0.0017(7)
C26 0.0504(11) 0.0393(10) 0.0282(8) 0.0095(7) 0.0030(7) -0.0005(8)
C27 0.0467(11) 0.0389(10) 0.0367(9) 0.0078(8) 0.0223(8) -0.0002(8)
C28 0.0269(8) 0.0423(11) 0.0459(10) 0.0114(8) 0.0126(7) 0.0004(7)
C29 0.0253(8) 0.0351(9) 0.0330(8) 0.0079(7) 0.0043(6) 0.0009(7)
C30 0.0270(8) 0.0477(11) 0.0340(9) -0.0075(8) 0.0099(7) -0.0084(8)
C31 0.0631(14) 0.0472(13) 0.0776(16) 0.0048(12) 0.0017(12) -0.0237(11)
C32 0.0393(11) 0.0717(16) 0.0546(12) -0.0007(11) -0.0118(9) -0.0084(10)
C33 0.0279(8) 0.0371(10) 0.0256(8) -0.0021(7) 0.0085(6) -0.0006(7)
C34 0.0510(11) 0.0382(11) 0.0473(11) -0.0058(9) 0.0021(9) -0.0062(9)
C35 0.0520(11) 0.0574(13) 0.0280(9) 0.0004(8) -0.0021(8) 0.0073(10)
O2 0.062(5) 0.040(5) 0.032(5) 0.009(3) 0.011(3) 0.015(4)
C36 0.053(4) 0.047(4) 0.029(2) 0.010(2) 0.004(2) 0.013(2)
C37 0.085(7) 0.104(8) 0.047(5) 0.024(4) -0.012(4) -0.010(4)
C38 0.042(4) 0.074(5) 0.063(3) 0.017(3) 0.009(3) 0.010(3)
C39 0.081(5) 0.051(3) 0.031(3) 0.004(2) 0.015(3) 0.033(3)
O2' 0.074(9) 0.069(11) 0.030(6) 0.012(6) 0.004(5) 0.048(8)
C36' 0.063(7) 0.073(7) 0.032(3) 0.014(5) 0.004(4) 0.012(5)
C37' 0.044(4) 0.051(4) 0.026(4) 0.006(4) 0.001(3) 0.000(4)
C38' 0.031(6) 0.078(9) 0.074(5) 0.029(6) 0.000(5) 0.021(4)
C39' 0.112(10) 0.118(12) 0.071(8) -0.032(7) -0.034(6) 0.089(9)

loop_
_atom_type_symbol
_atom_type_description
_atom_type_scat_dispersion_real
_atom_type_scat_dispersion_imag
_atom_type_scat_source
C C 0.0033 0.0016 'International Tables Vol C Tables 4.2.6.8 and 6.1.1.4'
H H 0.0000 0.0000 'International Tables Vol C Tables 4.2.6.8 and 6.1.1.4'
Li Li -0.0003 0.0001 'International Tables Vol C Tables 4.2.6.8 and 6.1.1.4'
N N 0.0061 0.0033 'International Tables Vol C Tables 4.2.6.8 and 6.1.1.4'
O O 0.0106 0.0060 'International Tables Vol C Tables 4.2.6.8 and 6.1.1.4'

loop_
_geom_angle_atom_site_label_1
_geom_angle_atom_site_label_2
_geom_angle_atom_site_label_3
_geom_angle
_geom_angle_site_symmetry_1
_geom_angle_site_symmetry_3
C16 O1 C19 106.94(14) . .
C16 O1 Li1 123.29(15) . .
C19 O1 Li1 124.94(13) . .
O1 Li1 N1 118.80(16) . .
O1 Li1 N2 112.16(14) . 2_446
N1 Li1 N2 125.99(16) . 2_446
O1 Li1 N2 113.49(14) . .
N1 Li1 N2 64.67(10) . .
N2 Li1 N2 110.15(15) 2_446 .
O1 Li1 C1 114.37(14) . .
N1 Li1 C1 33.18(7) . .
N2 Li1 C1 130.17(16) 2_446 .
N2 Li1 C1 32.85(7) . .
O1 Li1 Li1 132.6(2) . 2_446
N1 Li1 Li1 95.41(17) . 2_446
N2 Li1 Li1 59.23(12) 2_446 2_446
N2 Li1 Li1 50.92(11) . 2_446
C1 Li1 Li1 76.38(14) . 2_446
C1 N1 C10 120.18(12) . .
C1 N1 Li1 91.30(13) . .
C10 N1 Li1 144.16(14) . .
C1 N2 C13 118.48(13) . .
C1 N2 Li1 125.81(14) . 2_446
C13 N2 Li1 112.23(14) . 2_446
C1 N2 Li1 79.87(12) . .
C13 N2 Li1 143.92(15) . .
Li1 N2 Li1 69.85(15) 2_446 .
N1 C1 N2 119.13(13) . .
N1 C1 C2 120.72(14) . .
N2 C1 C2 120.15(14) . .
N1 C1 Li1 55.52(10) . .
N2 C1 Li1 67.28(11) . .
C2 C1 Li1 159.71(14) . .
C3 C2 C1 179.05(18) . .
C2 C3 C4 178.56(17) . .
C9 C4 C5 119.14(14) . .
C9 C4 C3 119.86(14) . .
C5 C4 C3 121.00(15) . .
C6 C5 C4 119.74(17) . .
C7 C6 C5 120.53(17) . .
C6 C7 C8 120.34(16) . .
C7 C8 C9 119.81(18) . .
C8 C9 C4 120.44(16) . .
N1 C10 C11 108.68(13) . .
N1 C10 C12 110.93(14) . .
C11 C10 C12 110.71(15) . .
N2 C13 C15 110.12(17) . .
N2 C13 C14 110.91(17) . .
C15 C13 C14 109.07(19) . .
O1 C16 C17 105.93(16) . .
C16 C17 C18 105.37(18) . .
C17 C18 C19 104.23(15) . .
O1 C19 C18 106.62(15) . .
O2 Li2 O2' 3.3(13) . .
O2 Li2 N4 118.8(5) . .
O2' Li2 N4 120.1(8) . .
O2 Li2 N3 113.8(5) . 2_655
O2' Li2 N3 113.7(7) . 2_655
N4 Li2 N3 123.00(15) . 2_655
O2 Li2 N3 116.2(4) . .
O2' Li2 N3 113.5(7) . .
N4 Li2 N3 65.63(10) . .
N3 Li2 N3 108.89(13) 2_655 .
O2 Li2 C21 117.8(5) . .
O2' Li2 C21 116.8(7) . .
N4 Li2 C21 33.27(7) . .
N3 Li2 C21 126.48(14) 2_655 .
N3 Li2 C21 33.19(6) . .
O2 Li2 Li2 136.6(6) . 2_655
O2' Li2 Li2 133.5(8) . 2_655
N4 Li2 Li2 94.66(16) . 2_655
N3 Li2 Li2 57.58(11) 2_655 2_655
N3 Li2 Li2 51.31(11) . 2_655
C21 Li2 Li2 75.16(13) . 2_655
C21 N3 C30 118.85(12) . .
C21 N3 Li2 122.45(13) . 2_655
C30 N3 Li2 112.58(12) . 2_655
C21 N3 Li2 81.43(11) . .
C30 N3 Li2 144.14(13) . .
Li2 N3 Li2 71.11(13) 2_655 .
C21 N4 C33 120.23(12) . .
C21 N4 Li2 90.81(12) . .
C33 N4 Li2 146.92(13) . .
N4 C21 N3 119.09(13) . .
N4 C21 C22 120.44(13) . .
N3 C21 C22 120.45(14) . .
N4 C21 Li2 55.92(10) . .
N3 C21 Li2 65.38(10) . .
C22 C21 Li2 165.74(13) . .
C23 C22 C21 176.32(17) . .
C22 C23 C24 177.84(18) . .
C25 C24 C29 119.23(14) . .
C25 C24 C23 120.02(14) . .
C29 C24 C23 120.75(15) . .
C26 C25 C24 120.20(15) . .
C27 C26 C25 120.13(17) . .
C28 C27 C26 120.08(16) . .
C27 C28 C29 120.60(16) . .
C28 C29 C24 119.73(16) . .
N3 C30 C32 109.01(15) . .
N3 C30 C31 110.91(16) . .
C32 C30 C31 110.84(17) . .
N4 C33 C35 110.91(14) . .
N4 C33 C34 108.73(14) . .
C35 C33 C34 110.27(16) . .
C39 O2 C36 106.5(11) . .
C39 O2 Li2 127.1(9) . .
C36 O2 Li2 123.2(10) . .
O2 C36 C37 99.0(9) . .
C38 C37 C36 103.4(10) . .
C39 C38 C37 106.7(11) . .
C38 C39 O2 109.5(10) . .
C39' O2' C36' 113.1(19) . .
C39' O2' Li2 123.1(18) . .
C36' O2' Li2 119.8(15) . .
C37' C36' O2' 114.3(14) . .
C36' C37' C38' 99.6(14) . .
C37' C38' C39' 97.7(11) . .
O2' C39' C38' 97.0(18) . .

loop_
_geom_bond_atom_site_label_1
_geom_bond_atom_site_label_2
_geom_bond_distance
_geom_bond_site_symmetry_2
O1 C16 1.423(2) .
O1 C19 1.430(2) .
O1 Li1 1.908(3) .
Li1 N1 1.990(3) .
Li1 N2 2.043(3) 2_446
Li1 N2 2.261(3) .
Li1 C1 2.413(3) .
Li1 Li1 2.471(6) 2_446
N1 C1 1.321(2) .
N1 C10 1.452(2) .
N2 C1 1.330(2) .
N2 C13 1.468(2) .
N2 Li1 2.043(3) 2_446
C1 C2 1.470(2) .
C2 C3 1.189(2) .
C3 C4 1.439(2) .
C4 C9 1.387(2) .
C4 C5 1.391(2) .
C5 C6 1.383(2) .
C6 C7 1.371(3) .
C7 C8 1.371(3) .
C8 C9 1.385(2) .
C10 C11 1.516(2) .
C10 C12 1.517(2) .
C13 C15 1.495(3) .
C13 C14 1.512(4) .
C16 C17 1.466(3) .
C17 C18 1.508(3) .
C18 C19 1.518(3) .
Li2 O2 1.904(15) .
Li2 O2' 1.93(2) .
Li2 N4 1.992(3) .
Li2 N3 2.044(3) 2_655
Li2 N3 2.211(3) .
Li2 C21 2.405(3) .
Li2 Li2 2.478(6) 2_655
N3 C21 1.3314(19) .
N3 C30 1.469(2) .
N3 Li2 2.044(3) 2_655
N4 C21 1.319(2) .
N4 C33 1.4565(19) .
C21 C22 1.464(2) .
C22 C23 1.196(2) .
C23 C24 1.434(2) .
C24 C25 1.385(2) .
C24 C29 1.397(2) .
C25 C26 1.385(2) .
C26 C27 1.377(3) .
C27 C28 1.371(3) .
C28 C29 1.382(2) .
C30 C32 1.514(3) .
C30 C31 1.517(3) .
C33 C35 1.515(3) .
C33 C34 1.516(3) .
O2 C39 1.442(19) .
O2 C36 1.445(18) .
C36 C37 1.574(18) .
C37 C38 1.398(18) .
C38 C39 1.390(16) .
O2' C39' 1.43(3) .
O2' C36' 1.44(3) .
C36' C37' 1.38(2) .
C37' C38' 1.65(2) .
C38' C39' 1.75(3) .

loop_
_geom_torsion_atom_site_label_1
_geom_torsion_atom_site_label_2
_geom_torsion_atom_site_label_3
_geom_torsion_atom_site_label_4
_geom_torsion
_geom_torsion_site_symmetry_1
_geom_torsion_site_symmetry_4
C16 O1 Li1 N1 174.10(17) . .
C19 O1 Li1 N1 -33.8(3) . .
C16 O1 Li1 N2 12.7(2) . 2_446
C19 O1 Li1 N2 164.80(16) . 2_446
C16 O1 Li1 N2 -112.96(18) . .
C19 O1 Li1 N2 39.2(2) . .
C16 O1 Li1 C1 -148.99(17) . .
C19 O1 Li1 C1 3.1(3) . .
C16 O1 Li1 Li1 -55.2(3) . 2_446
C19 O1 Li1 Li1 96.9(3) . 2_446
O1 Li1 N1 C1 91.12(18) . .
N2 Li1 N1 C1 -110.3(2) 2_446 .
N2 Li1 N1 C1 -12.94(10) . .
Li1 Li1 N1 C1 -54.75(17) 2_446 .
O1 Li1 N1 C10 -61.8(3) . .
N2 Li1 N1 C10 96.8(3) 2_446 .
N2 Li1 N1 C10 -165.8(2) . .
C1 Li1 N1 C10 -152.9(3) . .
Li1 Li1 N1 C10 152.35(18) 2_446 .
O1 Li1 N2 C1 -98.99(17) . .
N1 Li1 N2 C1 13.06(10) . .
N2 Li1 N2 C1 134.31(16) 2_446 .
Li1 Li1 N2 C1 134.31(16) 2_446 .
O1 Li1 N2 C13 26.3(3) . .
N1 Li1 N2 C13 138.3(2) . .
N2 Li1 N2 C13 -100.4(2) 2_446 .
C1 Li1 N2 C13 125.3(3) . .
Li1 Li1 N2 C13 -100.4(2) 2_446 .
O1 Li1 N2 Li1 126.7(2) . 2_446
N1 Li1 N2 Li1 -121.25(17) . 2_446
N2 Li1 N2 Li1 0.0 2_446 2_446
C1 Li1 N2 Li1 -134.31(16) . 2_446
C10 N1 C1 N2 -174.76(15) . .
Li1 N1 C1 N2 23.21(18) . .
C10 N1 C1 C2 5.8(2) . .
Li1 N1 C1 C2 -156.27(16) . .
C10 N1 C1 Li1 162.03(18) . .
C13 N2 C1 N1 -167.46(16) . .
Li1 N2 C1 N1 35.3(2) 2_446 .
Li1 N2 C1 N1 -20.62(16) . .
C13 N2 C1 C2 12.0(2) . .
Li1 N2 C1 C2 -145.21(16) 2_446 .
Li1 N2 C1 C2 158.87(16) . .
C13 N2 C1 Li1 -146.84(19) . .
Li1 N2 C1 Li1 55.92(19) 2_446 .
O1 Li1 C1 N1 -105.88(19) . .
N2 Li1 C1 N1 96.5(2) 2_446 .
N2 Li1 C1 N1 158.08(17) . .
Li1 Li1 C1 N1 123.23(18) 2_446 .
O1 Li1 C1 N2 96.04(18) . .
N1 Li1 C1 N2 -158.08(17) . .
N2 Li1 C1 N2 -61.5(2) 2_446 .
Li1 Li1 C1 N2 -34.85(13) 2_446 .
O1 Li1 C1 C2 -19.9(5) . .
N1 Li1 C1 C2 85.9(4) . .
N2 Li1 C1 C2 -177.5(3) 2_446 .
N2 Li1 C1 C2 -116.0(4) . .
Li1 Li1 C1 C2 -150.8(4) 2_446 .
N1 C1 C2 C3 165(11) . .
N2 C1 C2 C3 -15(12) . .
Li1 C1 C2 C3 92(12) . .
C1 C2 C3 C4 -72(15) . .
C2 C3 C4 C9 -41(7) . .
C2 C3 C4 C5 138(7) . .
C9 C4 C5 C6 0.4(3) . .
C3 C4 C5 C6 -178.96(16) . .
C4 C5 C6 C7 -0.5(3) . .
C5 C6 C7 C8 0.3(3) . .
C6 C7 C8 C9 0.0(3) . .
C7 C8 C9 C4 0.0(3) . .
C5 C4 C9 C8 -0.2(3) . .
C3 C4 C9 C8 179.22(16) . .
C1 N1 C10 C11 -145.80(15) . .
Li1 N1 C10 C11 2.4(3) . .
C1 N1 C10 C12 92.27(17) . .
Li1 N1 C10 C12 -119.5(2) . .
C1 N2 C13 C15 114.1(2) . .
Li1 N2 C13 C15 -85.7(2) 2_446 .
Li1 N2 C13 C15 0.2(3) . .
C1 N2 C13 C14 -125.1(2) . .
Li1 N2 C13 C14 35.1(2) 2_446 .
Li1 N2 C13 C14 121.1(3) . .
C19 O1 C16 C17 -34.4(2) . .
Li1 O1 C16 C17 122.0(2) . .
O1 C16 C17 C18 28.8(3) . .
C16 C17 C18 C19 -12.8(2) . .
C16 O1 C19 C18 25.7(2) . .
Li1 O1 C19 C18 -130.16(18) . .
C17 C18 C19 O1 -7.4(2) . .
O2 Li2 N3 C21 -101.3(6) . .
O2' Li2 N3 C21 -103.5(9) . .
N4 Li2 N3 C21 10.19(9) . .
N3 Li2 N3 C21 128.68(15) 2_655 .
Li2 Li2 N3 C21 128.68(15) 2_655 .
O2 Li2 N3 C30 27.3(6) . .
O2' Li2 N3 C30 25.1(9) . .
N4 Li2 N3 C30 138.83(19) . .
N3 Li2 N3 C30 -102.7(2) 2_655 .
C21 Li2 N3 C30 128.6(2) . .
Li2 Li2 N3 C30 -102.7(2) 2_655 .
O2 Li2 N3 Li2 130.0(6) . 2_655
O2' Li2 N3 Li2 127.8(9) . 2_655
N4 Li2 N3 Li2 -118.49(15) . 2_655
N3 Li2 N3 Li2 0.0 2_655 2_655
C21 Li2 N3 Li2 -128.68(15) . 2_655
O2 Li2 N4 C21 97.5(5) . .
O2' Li2 N4 C21 94.0(9) . .
N3 Li2 N4 C21 -107.61(17) 2_655 .
N3 Li2 N4 C21 -10.17(9) . .
Li2 Li2 N4 C21 -53.67(16) 2_655 .
O2 Li2 N4 C33 -63.3(6) . .
O2' Li2 N4 C33 -66.8(9) . .
N3 Li2 N4 C33 91.6(3) 2_655 .
N3 Li2 N4 C33 -171.0(2) . .
C21 Li2 N4 C33 -160.8(3) . .
Li2 Li2 N4 C33 145.5(2) 2_655 .
C33 N4 C21 N3 -174.20(14) . .
Li2 N4 C21 N3 17.80(17) . .
C33 N4 C21 C22 4.3(2) . .
Li2 N4 C21 C22 -163.67(15) . .
C33 N4 C21 Li2 168.01(18) . .
C30 N3 C21 N4 -164.68(15) . .
Li2 N3 C21 N4 44.9(2) 2_655 .
Li2 N3 C21 N4 -16.17(15) . .
C30 N3 C21 C22 16.8(2) . .
Li2 N3 C21 C22 -133.62(16) 2_655 .
Li2 N3 C21 C22 165.30(16) . .
C30 N3 C21 Li2 -148.51(17) . .
Li2 N3 C21 Li2 61.08(17) 2_655 .
O2 Li2 C21 N4 -101.0(6) . .
O2' Li2 C21 N4 -104.6(9) . .
N3 Li2 C21 N4 96.18(19) 2_655 .
N3 Li2 C21 N4 162.91(16) . .
Li2 Li2 C21 N4 123.84(17) 2_655 .
O2 Li2 C21 N3 96.1(6) . .
O2' Li2 C21 N3 92.5(9) . .
N4 Li2 C21 N3 -162.91(16) . .
N3 Li2 C21 N3 -66.73(18) 2_655 .
Li2 Li2 C21 N3 -39.08(12) 2_655 .
O2 Li2 C21 C22 -21.3(8) . .
O2' Li2 C21 C22 -24.9(11) . .
N4 Li2 C21 C22 79.7(5) . .
N3 Li2 C21 C22 175.9(4) 2_655 .
N3 Li2 C21 C22 -117.4(5) . .
Li2 Li2 C21 C22 -156.4(5) 2_655 .
N4 C21 C22 C23 -71(3) . .
N3 C21 C22 C23 107(3) . .
Li2 C21 C22 C23 -142(2) . .
C21 C22 C23 C24 -7(7) . .
C22 C23 C24 C25 22(5) . .
C22 C23 C24 C29 -158(5) . .
C29 C24 C25 C26 1.0(2) . .
C23 C24 C25 C26 -179.19(15) . .
C24 C25 C26 C27 -0.5(3) . .
C25 C26 C27 C28 -0.2(3) . .
C26 C27 C28 C29 0.3(3) . .
C27 C28 C29 C24 0.2(3) . .
C25 C24 C29 C28 -0.9(2) . .
C23 C24 C29 C28 179.33(15) . .
C21 N3 C30 C32 123.14(17) . .
Li2 N3 C30 C32 -83.68(18) 2_655 .
Li2 N3 C30 C32 5.0(3) . .
C21 N3 C30 C31 -114.55(18) . .
Li2 N3 C30 C31 38.6(2) 2_655 .
Li2 N3 C30 C31 127.3(2) . .
C21 N4 C33 C35 89.79(18) . .
Li2 N4 C33 C35 -112.6(2) . .
C21 N4 C33 C34 -148.80(15) . .
Li2 N4 C33 C34 8.8(3) . .
O2' Li2 O2 C39 85(20) . .
N4 Li2 O2 C39 -28.0(16) . .
N3 Li2 O2 C39 174.9(12) 2_655 .
N3 Li2 O2 C39 47.3(16) . .
C21 Li2 O2 C39 9.9(16) . .
Li2 Li2 O2 C39 107.7(14) 2_655 .
O2' Li2 O2 C36 -72(20) . .
N4 Li2 O2 C36 174.9(9) . .
N3 Li2 O2 C36 17.8(13) 2_655 .
N3 Li2 O2 C36 -109.9(10) . .
C21 Li2 O2 C36 -147.2(9) . .
Li2 Li2 O2 C36 -49.4(14) 2_655 .
C39 O2 C36 C37 -29.4(12) . .
Li2 O2 C36 C37 131.7(11) . .
O2 C36 C37 C38 38.3(14) . .
C36 C37 C38 C39 -32.7(15) . .
C37 C38 C39 O2 14.6(15) . .
C36 O2 C39 C38 11.8(13) . .
Li2 O2 C39 C38 -148.4(11) . .
O2 Li2 O2' C39' -75(20) . .
N4 Li2 O2' C39' -6(2) . .
N3 Li2 O2' C39' -166.5(18) 2_655 .
N3 Li2 O2' C39' 68(2) . .
C21 Li2 O2' C39' 32(2) . .
Li2 Li2 O2' C39' 126.5(19) 2_655 .
O2 Li2 O2' C36' 129(21) . .
N4 Li2 O2' C36' -161.9(13) . .
N3 Li2 O2' C36' 37.8(19) 2_655 .
N3 Li2 O2' C36' -87.4(16) . .
C21 Li2 O2' C36' -124.0(14) . .
Li2 Li2 O2' C36' -29(2) 2_655 .
C39' O2' C36' C37' 4(2) . .
Li2 O2' C36' C37' 162.5(15) . .
O2' C36' C37' C38' -30(2) . .
C36' C37' C38' C39' 39.6(18) . .
C36' O2' C39' C38' 22(2) . .
Li2 O2' C39' C38' -134.8(16) . .
C37' C38' C39' O2' -36.6(18) . .
